data_8102251
loop_
_publ_author_name
'Benguo Liu'
'Chungang Chen'
'Ruixiang Zhao'
'Gang Li'
'Yan Zhang'

_publ_section_title
;
 Crystal structure of
 4,5-dihydroxy-6-(7-hydroxy-2-(4-hydroxyphenyl)-4-oxo-4H-chromen-5-yloxy)-3-(3,4,5-trihydroxy-6-methyl-tetrahydro-2H-pyran-2-yloxy)methylacetate
 methanol solvate monohydrate, C29H32O15 &#x00B7; 2CH3OH &#x00B7; H2O,
 a Camellianin A
;
_journal_issue 2
_journal_name_full 'Zeitschrift f\"ur Kristallographie - New Crystal Structures'
_journal_page_first 121
_journal_volume 223
_journal_year 2008
_chemical_formula_sum 'C31 H42 O18'
_chemical_formula_weight 702.65
_space_group_IT_number 4
_symmetry_cell_setting monoclinic
_symmetry_space_group_name_Hall 'P 2yb'
_symmetry_space_group_name_H-M 'P 1 21 1'
_atom_sites_solution_hydrogens geom
_atom_sites_solution_primary direct
_atom_sites_solution_secondary difmap
_audit_creation_method SHELXL-97
_cell_angle_alpha 90.00
_cell_angle_beta 102.22(3)
_cell_angle_gamma 90.00
_cell_formula_units_Z 2
_cell_length_a 7.6092(15)
_cell_length_b 16.180(3)
_cell_length_c 13.131(3)
_cell_measurement_reflns_used 4914
_cell_measurement_temperature 113(2)
_cell_measurement_theta_max 27.888
_cell_measurement_theta_min 1.593
_cell_volume 1580.0(6)
_computing_cell_refinement crystalclear
_computing_data_collection 'Crystalclear (Rigaku/MSC 2005).'
_computing_data_reduction crystalclear
_computing_molecular_graphics 'SHELXTL (Bruker, 1997)'
_computing_publication_material SHELXTL
_computing_structure_refinement 'SHELXL-97 (Sheldrick, 1997)'
_computing_structure_solution 'SHELXS-97 (Sheldrick, 1997)'
_diffrn_ambient_temperature 113(2)
_diffrn_measured_fraction_theta_full 0.998
_diffrn_measured_fraction_theta_max 0.998
_diffrn_measurement_device_type 'rigaku saturn'
_diffrn_measurement_method '\w scans'
_diffrn_radiation_monochromator confocal
_diffrn_radiation_source 'rotating anode'
_diffrn_radiation_type MoK\a
_diffrn_radiation_wavelength 0.71073
_diffrn_reflns_av_R_equivalents 0.0239
_diffrn_reflns_av_sigmaI/netI 0.0304
_diffrn_reflns_limit_h_max 9
_diffrn_reflns_limit_h_min -8
_diffrn_reflns_limit_k_max 19
_diffrn_reflns_limit_k_min -14
_diffrn_reflns_limit_l_max 15
_diffrn_reflns_limit_l_min -15
_diffrn_reflns_number 9695
_diffrn_reflns_theta_full 25.02
_diffrn_reflns_theta_max 25.02
_diffrn_reflns_theta_min 1.59
_exptl_absorpt_coefficient_mu 0.122
_exptl_absorpt_correction_T_max 0.9855
_exptl_absorpt_correction_T_min 0.9807
_exptl_absorpt_correction_type multi-scan
_exptl_absorpt_process_details 'Crystalclear (Rigaku/MSC 2005).'
_exptl_crystal_colour colorless
_exptl_crystal_density_diffrn 1.477
_exptl_crystal_density_method 'not measured'
_exptl_crystal_description block
_exptl_crystal_F_000 744
_exptl_crystal_size_max 0.16
_exptl_crystal_size_mid 0.14
_exptl_crystal_size_min 0.12
_refine_diff_density_max 0.180
_refine_diff_density_min -0.173
_refine_diff_density_rms 0.039
_refine_ls_abs_structure_details 'Flack H D (1983), Acta Cryst. A39, 876-881'
_refine_ls_abs_structure_Flack -1.0(5)
_refine_ls_extinction_method none
_refine_ls_goodness_of_fit_ref 1.017
_refine_ls_hydrogen_treatment mixed
_refine_ls_matrix_type full
_refine_ls_number_parameters 463
_refine_ls_number_reflns 4433
_refine_ls_number_restraints 4
_refine_ls_restrained_S_all 1.017
_refine_ls_R_factor_all 0.0286
_refine_ls_R_factor_gt 0.0268
_refine_ls_shift/su_max 0.000
_refine_ls_shift/su_mean 0.000
_refine_ls_structure_factor_coef Fsqd
_refine_ls_weighting_details 'calc w=1/[\s^2^(Fo^2^)+(0.0473P)^2^+0.0000P] where P=(Fo^2^+2Fc^2^)/3'
_refine_ls_weighting_scheme calc
_refine_ls_wR_factor_gt 0.0653
_refine_ls_wR_factor_ref 0.0663
_reflns_number_gt 4149
_reflns_number_total 4433
_reflns_threshold_expression >2sigma(I)
_cod_data_source_file 1267-2209.cff
_cod_data_source_block r71015f
_cod_depositor_comments
;
The following automatic conversions were performed:
'_symmetry_cell_setting' value 'Monoclinic' changed to 'monoclinic'
according to '/home/saulius/struct/CIF-dictionaries/cif_core.dic'
dictionary named 'cif_core.dic' version 2.4.1 from
2010-06-29.

'_exptl_absorpt_correction_type' value 'MULTI-SCAN' changed
to 'multi-scan' according to
'/home/saulius/struct/CIF-dictionaries/cif_core.dic' dictionary named
'cif_core.dic' version 2.4.1 from 2010-06-29.

Automatic conversion script
Id: cif_fix_enum 1555 2011-01-17 13:19:09Z saulius 
;
_cod_original_cell_volume 1580.0(5)
_cod_original_sg_symbol_H-M P2(1)
_cod_database_code 8102251

loop_
_symmetry_equiv_pos_as_xyz
'x, y, z'
'-x, y+1/2, -z'

loop_
_atom_site_label
_atom_site_type_symbol
_atom_site_fract_x
_atom_site_fract_y
_atom_site_fract_z
_atom_site_U_iso_or_equiv
_atom_site_adp_type
_atom_site_occupancy
_atom_site_symmetry_multiplicity
_atom_site_calc_flag
_atom_site_refinement_flags
_atom_site_disorder_assembly
_atom_site_disorder_group
O1 O 0.80778(17) -0.23831(8) -0.30393(9) 0.0168(3) Uani 1 1 d . . .
H1 H 0.8696 -0.2734 -0.2680 0.025 Uiso 1 1 calc R . .
O2 O 0.71075(17) 0.11077(8) -0.12016(8) 0.0146(3) Uani 1 1 d . . .
O3 O 0.99092(15) 0.14451(8) 0.17864(8) 0.0141(3) Uani 1 1 d . . .
O4 O 0.47440(19) 0.37995(9) -0.15424(9) 0.0239(3) Uani 1 1 d . . .
H4 H 0.4714 0.3708 -0.2160 0.036 Uiso 1 1 calc R . .
O5 O 0.78597(15) 0.28460(8) 0.18103(8) 0.0124(3) Uani 1 1 d . . .
O6 O 0.79419(15) 0.42504(8) 0.19360(8) 0.0123(3) Uani 1 1 d . . .
O7 O 0.68803(16) 0.56294(8) 0.07398(9) 0.0164(3) Uani 1 1 d . . .
O8 O 0.80926(19) 0.68182(9) 0.03624(9) 0.0246(3) Uani 1 1 d . . .
O9 O 0.80964(15) 0.57005(8) 0.40877(9) 0.0140(3) Uani 1 1 d . . .
H9 H 0.8933 0.6024 0.4110 0.021 Uiso 1 1 calc R . .
O10 O 0.87637(16) 0.41204(8) 0.51078(8) 0.0154(3) Uani 1 1 d . . .
H10 H 0.8537 0.4503 0.5470 0.023 Uiso 1 1 calc R . .
O11 O 0.71689(15) 0.27621(8) 0.38743(8) 0.0121(3) Uani 1 1 d . . .
O12 O 0.86424(14) 0.14855(8) 0.40210(8) 0.0119(3) Uani 1 1 d . . .
O13 O 0.50194(16) 0.01266(8) 0.44806(9) 0.0152(3) Uani 1 1 d . . .
H13 H 0.4099 0.0359 0.4177 0.023 Uiso 1 1 calc R . .
O14 O 0.54500(15) 0.13115(8) 0.61957(8) 0.0158(3) Uani 1 1 d . . .
H14 H 0.4435 0.1113 0.6070 0.024 Uiso 1 1 calc R . .
O15 O 0.90658(15) 0.16201(8) 0.62365(8) 0.0141(3) Uani 1 1 d . . .
H15 H 0.9343 0.1892 0.6773 0.021 Uiso 1 1 calc R . .
C1 C 0.8239(2) -0.10540(12) -0.07785(13) 0.0157(4) Uani 1 1 d . . .
H1A H 0.8469 -0.1089 -0.0055 0.019 Uiso 1 1 calc R . .
C2 C 0.8275(2) -0.17598(12) -0.13583(13) 0.0145(4) Uani 1 1 d . . .
H2 H 0.8528 -0.2268 -0.1029 0.017 Uiso 1 1 calc R . .
C3 C 0.7929(2) -0.17089(12) -0.24463(13) 0.0132(4) Uani 1 1 d . . .
C4 C 0.7447(2) -0.09607(12) -0.29404(12) 0.0126(4) Uani 1 1 d . . .
H4A H 0.7139 -0.0936 -0.3664 0.015 Uiso 1 1 calc R . .
C5 C 0.7424(2) -0.02511(12) -0.23560(13) 0.0128(4) Uani 1 1 d . . .
H5 H 0.7118 0.0252 -0.2689 0.015 Uiso 1 1 calc R . .
C6 C 0.7863(2) -0.02853(12) -0.12594(12) 0.0121(4) Uani 1 1 d . . .
C7 C 0.7950(2) 0.04667(12) -0.06355(13) 0.0128(4) Uani 1 1 d . . .
C8 C 0.8816(2) 0.05674(12) 0.03787(13) 0.0146(4) Uani 1 1 d . . .
H8 H 0.9390 0.0115 0.0741 0.018 Uiso 1 1 calc R . .
C9 C 0.8872(2) 0.13453(12) 0.09055(12) 0.0120(4) Uani 1 1 d . . .
C10 C 0.7694(2) 0.19821(12) 0.03415(12) 0.0130(4) Uani 1 1 d . . .
C11 C 0.7235(2) 0.27457(12) 0.07542(12) 0.0123(4) Uani 1 1 d . . .
C12 C 0.6224(2) 0.33256(12) 0.01156(13) 0.0151(4) Uani 1 1 d . . .
H12 H 0.5930 0.3820 0.0400 0.018 Uiso 1 1 calc R . .
C13 C 0.5631(2) 0.31808(12) -0.09582(13) 0.0173(4) Uani 1 1 d . . .
C14 C 0.5952(2) 0.24325(12) -0.13869(13) 0.0159(4) Uani 1 1 d . . .
H14A H 0.5530 0.2324 -0.2092 0.019 Uiso 1 1 calc R . .
C15 C 0.6929(2) 0.18478(12) -0.07269(12) 0.0129(4) Uani 1 1 d . . .
C16 C 0.7239(2) 0.35244(12) 0.23014(12) 0.0111(4) Uani 1 1 d . . .
H16 H 0.5922 0.3539 0.2156 0.013 Uiso 1 1 calc R . .
C17 C 0.8016(2) 0.34372(11) 0.34754(12) 0.0116(4) Uani 1 1 d . . .
H17 H 0.9306 0.3321 0.3580 0.014 Uiso 1 1 calc R . .
C18 C 0.7763(2) 0.42256(12) 0.40566(12) 0.0122(4) Uani 1 1 d . . .
H18 H 0.6486 0.4294 0.4062 0.015 Uiso 1 1 calc R . .
C19 C 0.8414(2) 0.49727(12) 0.35474(13) 0.0125(4) Uani 1 1 d . . .
H19 H 0.9708 0.4918 0.3582 0.015 Uiso 1 1 calc R . .
C20 C 0.7420(2) 0.49837(11) 0.23954(12) 0.0119(4) Uani 1 1 d . . .
H20 H 0.6119 0.4978 0.2352 0.014 Uiso 1 1 calc R . .
C21 C 0.7908(2) 0.57085(12) 0.18102(12) 0.0140(4) Uani 1 1 d . . .
H21A H 0.7604 0.6220 0.2118 0.017 Uiso 1 1 calc R . .
H21B H 0.9188 0.5709 0.1824 0.017 Uiso 1 1 calc R . .
C22 C 0.7140(2) 0.62289(13) 0.00876(13) 0.0173(4) Uani 1 1 d . . .
C23 C 0.6137(3) 0.60625(14) -0.10111(13) 0.0234(5) Uani 1 1 d . . .
H23A H 0.5486 0.6549 -0.1289 0.035 Uiso 1 1 calc R . .
H23B H 0.5309 0.5615 -0.1010 0.035 Uiso 1 1 calc R . .
H23C H 0.6976 0.5917 -0.1434 0.035 Uiso 1 1 calc R . .
C24 C 0.8365(2) 0.22242(11) 0.45449(12) 0.0114(4) Uani 1 1 d . . .
H24 H 0.9525 0.2505 0.4760 0.014 Uiso 1 1 calc R . .
C25 C 0.7642(2) 0.20369(12) 0.55144(12) 0.0125(4) Uani 1 1 d . . .
H25 H 0.7332 0.2554 0.5824 0.015 Uiso 1 1 calc R . .
C26 C 0.5987(2) 0.14789(12) 0.52507(12) 0.0119(4) Uani 1 1 d . . .
H26 H 0.5018 0.1777 0.4783 0.014 Uiso 1 1 calc R . .
C27 C 0.6452(2) 0.07104(12) 0.47024(12) 0.0114(3) Uani 1 1 d . . .
H27 H 0.7483 0.0443 0.5157 0.014 Uiso 1 1 calc R . .
C28 C 0.7029(2) 0.09850(12) 0.37118(13) 0.0123(4) Uani 1 1 d . . .
H28 H 0.6073 0.1323 0.3293 0.015 Uiso 1 1 calc R . .
C29 C 0.7435(2) 0.02770(12) 0.30673(14) 0.0170(4) Uani 1 1 d . . .
H29A H 0.7973 0.0481 0.2518 0.025 Uiso 1 1 calc R . .
H29B H 0.6341 -0.0009 0.2771 0.025 Uiso 1 1 calc R . .
H29C H 0.8251 -0.0096 0.3498 0.025 Uiso 1 1 calc R . .
O16 O 0.46835(17) 0.35676(9) 0.64301(9) 0.0208(3) Uani 1 1 d . . .
H16A H 0.4807 0.4016 0.6163 0.031 Uiso 1 1 calc R . .
C30 C 0.3138(3) 0.31544(14) 0.58320(15) 0.0257(5) Uani 1 1 d . . .
H30A H 0.2876 0.2674 0.6203 0.039 Uiso 1 1 calc R . .
H30B H 0.3377 0.2990 0.5172 0.039 Uiso 1 1 calc R . .
H30C H 0.2125 0.3522 0.5720 0.039 Uiso 1 1 calc R . .
O17 O 1.0287(3) 0.26423(11) 0.78133(11) 0.0484(5) Uani 1 1 d . . .
H17A H 1.0770 0.2487 0.8400 0.073 Uiso 1 1 calc R . .
C31 C 0.9832(3) 0.34849(15) 0.78440(16) 0.0330(5) Uani 1 1 d . . .
H31A H 0.9071 0.3563 0.8334 0.050 Uiso 1 1 calc R . .
H31B H 0.9207 0.3659 0.7165 0.050 Uiso 1 1 calc R . .
H31C H 1.0907 0.3807 0.8055 0.050 Uiso 1 1 calc R . .
O18 O 0.16753(16) 0.06144(9) 0.35907(10) 0.0195(3) Uani 1 1 d D . .
H18A H 0.125(3) 0.0701(17) 0.2947(8) 0.041(7) Uiso 1 1 d D . .
H18B H 0.117(3) 0.0884(16) 0.4011(13) 0.053(9) Uiso 1 1 d D . .

loop_
_atom_site_aniso_label
_atom_site_aniso_U_11
_atom_site_aniso_U_22
_atom_site_aniso_U_33
_atom_site_aniso_U_23
_atom_site_aniso_U_13
_atom_site_aniso_U_12
O1 0.0244(7) 0.0097(7) 0.0157(6) -0.0011(5) 0.0032(5) 0.0050(5)
O2 0.0236(6) 0.0089(7) 0.0110(6) 0.0008(5) 0.0027(5) 0.0037(5)
O3 0.0172(6) 0.0121(7) 0.0127(6) 0.0017(5) 0.0020(5) -0.0009(5)
O4 0.0403(8) 0.0135(8) 0.0144(6) -0.0002(5) -0.0021(6) 0.0099(6)
O5 0.0174(6) 0.0099(7) 0.0096(5) -0.0010(5) 0.0020(5) 0.0021(5)
O6 0.0183(6) 0.0082(7) 0.0116(5) 0.0002(5) 0.0061(5) -0.0011(5)
O7 0.0214(6) 0.0141(7) 0.0130(6) 0.0029(5) 0.0016(5) -0.0020(6)
O8 0.0387(8) 0.0191(8) 0.0160(6) 0.0050(6) 0.0053(6) -0.0088(7)
O9 0.0166(6) 0.0087(7) 0.0181(6) -0.0043(5) 0.0068(5) -0.0019(5)
O10 0.0239(6) 0.0139(7) 0.0078(5) -0.0020(5) 0.0018(5) 0.0018(6)
O11 0.0129(6) 0.0091(7) 0.0135(6) 0.0041(5) 0.0012(5) 0.0008(5)
O12 0.0120(5) 0.0086(7) 0.0158(6) -0.0013(5) 0.0041(5) -0.0013(5)
O13 0.0127(6) 0.0117(7) 0.0206(7) -0.0005(5) 0.0022(5) -0.0013(5)
O14 0.0170(6) 0.0186(8) 0.0132(6) 0.0007(5) 0.0063(5) -0.0018(6)
O15 0.0175(6) 0.0133(7) 0.0098(5) -0.0003(5) -0.0006(5) 0.0034(5)
C1 0.0188(9) 0.0170(10) 0.0118(8) 0.0003(8) 0.0043(7) 0.0010(8)
C2 0.0171(9) 0.0096(10) 0.0178(8) 0.0040(8) 0.0058(7) 0.0021(7)
C3 0.0106(8) 0.0132(10) 0.0164(8) -0.0031(7) 0.0042(7) -0.0016(7)
C4 0.0128(8) 0.0150(11) 0.0100(8) -0.0010(7) 0.0023(6) 0.0016(7)
C5 0.0116(8) 0.0102(9) 0.0162(8) 0.0020(8) 0.0020(6) 0.0005(7)
C6 0.0121(8) 0.0118(10) 0.0128(8) -0.0023(7) 0.0037(6) -0.0007(7)
C7 0.0129(8) 0.0124(10) 0.0141(8) 0.0031(7) 0.0052(7) 0.0005(7)
C8 0.0160(8) 0.0104(10) 0.0167(8) 0.0025(7) 0.0020(7) 0.0010(8)
C9 0.0117(8) 0.0127(10) 0.0123(8) 0.0007(7) 0.0043(7) -0.0017(7)
C10 0.0145(8) 0.0121(10) 0.0128(8) 0.0013(7) 0.0040(7) 0.0005(7)
C11 0.0147(8) 0.0120(10) 0.0100(8) -0.0013(7) 0.0024(6) -0.0025(8)
C12 0.0185(9) 0.0110(10) 0.0156(8) -0.0017(8) 0.0033(7) 0.0031(8)
C13 0.0201(9) 0.0140(11) 0.0169(9) 0.0015(8) 0.0018(7) 0.0027(8)
C14 0.0187(9) 0.0145(10) 0.0133(8) 0.0002(7) 0.0006(7) 0.0031(8)
C15 0.0173(8) 0.0084(9) 0.0139(8) -0.0020(7) 0.0054(7) -0.0010(7)
C16 0.0141(8) 0.0076(9) 0.0123(8) -0.0016(7) 0.0043(7) -0.0009(7)
C17 0.0116(8) 0.0104(10) 0.0138(8) 0.0017(7) 0.0053(7) -0.0016(7)
C18 0.0125(8) 0.0137(10) 0.0104(8) -0.0010(8) 0.0022(6) -0.0009(7)
C19 0.0135(8) 0.0102(9) 0.0141(8) -0.0014(7) 0.0034(7) 0.0010(7)
C20 0.0141(8) 0.0093(9) 0.0128(8) -0.0014(7) 0.0043(7) 0.0011(7)
C21 0.0180(9) 0.0125(10) 0.0108(8) 0.0011(7) 0.0013(7) -0.0004(8)
C22 0.0186(9) 0.0168(11) 0.0177(9) 0.0026(8) 0.0065(7) 0.0023(8)
C23 0.0231(9) 0.0302(13) 0.0166(9) 0.0038(9) 0.0039(8) -0.0017(9)
C24 0.0129(8) 0.0075(9) 0.0131(8) -0.0010(7) 0.0011(7) -0.0006(7)
C25 0.0147(8) 0.0114(10) 0.0106(7) 0.0012(7) 0.0010(7) 0.0020(7)
C26 0.0143(8) 0.0124(10) 0.0093(7) 0.0019(7) 0.0033(6) 0.0020(7)
C27 0.0104(8) 0.0104(10) 0.0125(8) 0.0016(7) 0.0005(6) -0.0014(7)
C28 0.0118(8) 0.0122(10) 0.0126(8) -0.0002(7) 0.0017(7) -0.0035(7)
C29 0.0194(9) 0.0140(11) 0.0182(9) -0.0002(7) 0.0056(7) -0.0047(8)
O16 0.0293(7) 0.0144(7) 0.0180(6) 0.0034(6) 0.0030(5) 0.0021(6)
C30 0.0311(11) 0.0176(11) 0.0248(10) -0.0013(9) -0.0021(8) 0.0042(9)
O17 0.0861(14) 0.0233(10) 0.0234(8) -0.0069(7) -0.0166(9) 0.0131(9)
C31 0.0482(13) 0.0202(12) 0.0253(10) -0.0034(9) -0.0043(10) -0.0009(11)
O18 0.0182(6) 0.0236(8) 0.0161(7) 0.0022(6) 0.0024(5) 0.0045(6)

loop_
_atom_type_symbol
_atom_type_description
_atom_type_scat_dispersion_real
_atom_type_scat_dispersion_imag
_atom_type_scat_source
C C 0.0033 0.0016 'International Tables Vol C Tables 4.2.6.8 and 6.1.1.4'
H H 0.0000 0.0000 'International Tables Vol C Tables 4.2.6.8 and 6.1.1.4'
O O 0.0106 0.0060 'International Tables Vol C Tables 4.2.6.8 and 6.1.1.4'

loop_
_geom_angle_atom_site_label_1
_geom_angle_atom_site_label_2
_geom_angle_atom_site_label_3
_geom_angle
_geom_angle_site_symmetry_1
_geom_angle_site_symmetry_3
_geom_angle_publ_flag
C3 O1 H1 109.5 . . ?
C7 O2 C15 120.02(13) . . ?
C13 O4 H4 109.5 . . ?
C11 O5 C16 118.45(13) . . ?
C16 O6 C20 112.84(11) . . ?
C22 O7 C21 115.54(14) . . ?
C19 O9 H9 109.5 . . ?
C18 O10 H10 109.5 . . ?
C24 O11 C17 114.66(13) . . ?
C24 O12 C28 113.67(12) . . ?
C27 O13 H13 109.5 . . ?
C26 O14 H14 109.5 . . ?
C25 O15 H15 109.5 . . ?
C2 C1 C6 121.00(16) . . ?
C2 C1 H1A 119.5 . . ?
C6 C1 H1A 119.5 . . ?
C1 C2 C3 119.64(17) . . ?
C1 C2 H2 120.2 . . ?
C3 C2 H2 120.2 . . ?
O1 C3 C4 118.62(15) . . ?
O1 C3 C2 121.14(16) . . ?
C4 C3 C2 120.24(17) . . ?
C5 C4 C3 119.90(15) . . ?
C5 C4 H4A 120.0 . . ?
C3 C4 H4A 120.0 . . ?
C4 C5 C6 120.43(17) . . ?
C4 C5 H5 119.8 . . ?
C6 C5 H5 119.8 . . ?
C1 C6 C5 118.60(17) . . ?
C1 C6 C7 120.51(15) . . ?
C5 C6 C7 120.89(17) . . ?
O2 C7 C8 121.21(17) . . ?
O2 C7 C6 111.70(14) . . ?
C8 C7 C6 127.03(17) . . ?
C7 C8 C9 122.35(17) . . ?
C7 C8 H8 118.8 . . ?
C9 C8 H8 118.8 . . ?
O3 C9 C8 120.18(16) . . ?
O3 C9 C10 124.81(17) . . ?
C8 C9 C10 115.01(14) . . ?
C15 C10 C11 115.33(16) . . ?
C15 C10 C9 118.25(16) . . ?
C11 C10 C9 126.41(14) . . ?
O5 C11 C12 124.16(16) . . ?
O5 C11 C10 115.20(15) . . ?
C12 C11 C10 120.64(15) . . ?
C11 C12 C13 121.04(17) . . ?
C11 C12 H12 119.5 . . ?
C13 C12 H12 119.5 . . ?
O4 C13 C14 121.94(16) . . ?
O4 C13 C12 117.47(16) . . ?
C14 C13 C12 120.58(17) . . ?
C13 C14 C15 117.48(16) . . ?
C13 C14 H14A 121.3 . . ?
C15 C14 H14A 121.3 . . ?
O2 C15 C14 113.78(14) . . ?
O2 C15 C10 121.66(16) . . ?
C14 C15 C10 124.56(17) . . ?
O5 C16 O6 107.75(12) . . ?
O5 C16 C17 107.07(13) . . ?
O6 C16 C17 108.87(14) . . ?
O5 C16 H16 111.0 . . ?
O6 C16 H16 111.0 . . ?
C17 C16 H16 111.0 . . ?
O11 C17 C18 110.14(13) . . ?
O11 C17 C16 109.38(14) . . ?
C18 C17 C16 111.36(14) . . ?
O11 C17 H17 108.6 . . ?
C18 C17 H17 108.6 . . ?
C16 C17 H17 108.6 . . ?
O10 C18 C19 111.23(14) . . ?
O10 C18 C17 106.58(14) . . ?
C19 C18 C17 111.13(12) . . ?
O10 C18 H18 109.3 . . ?
C19 C18 H18 109.3 . . ?
C17 C18 H18 109.3 . . ?
O9 C19 C18 109.57(13) . . ?
O9 C19 C20 112.35(14) . . ?
C18 C19 C20 107.71(14) . . ?
O9 C19 H19 109.0 . . ?
C18 C19 H19 109.0 . . ?
C20 C19 H19 109.0 . . ?
O6 C20 C21 108.33(13) . . ?
O6 C20 C19 106.44(13) . . ?
C21 C20 C19 113.00(14) . . ?
O6 C20 H20 109.7 . . ?
C21 C20 H20 109.7 . . ?
C19 C20 H20 109.7 . . ?
O7 C21 C20 106.60(14) . . ?
O7 C21 H21A 110.4 . . ?
C20 C21 H21A 110.4 . . ?
O7 C21 H21B 110.4 . . ?
C20 C21 H21B 110.4 . . ?
H21A C21 H21B 108.6 . . ?
O8 C22 O7 122.91(16) . . ?
O8 C22 C23 125.34(17) . . ?
O7 C22 C23 111.73(17) . . ?
C22 C23 H23A 109.5 . . ?
C22 C23 H23B 109.5 . . ?
H23A C23 H23B 109.5 . . ?
C22 C23 H23C 109.5 . . ?
H23A C23 H23C 109.5 . . ?
H23B C23 H23C 109.5 . . ?
O12 C24 O11 110.93(12) . . ?
O12 C24 C25 110.84(14) . . ?
O11 C24 C25 110.03(14) . . ?
O12 C24 H24 108.3 . . ?
O11 C24 H24 108.3 . . ?
C25 C24 H24 108.3 . . ?
O15 C25 C24 106.73(13) . . ?
O15 C25 C26 109.88(14) . . ?
C24 C25 C26 110.80(13) . . ?
O15 C25 H25 109.8 . . ?
C24 C25 H25 109.8 . . ?
C26 C25 H25 109.8 . . ?
O14 C26 C27 113.59(15) . . ?
O14 C26 C25 106.97(13) . . ?
C27 C26 C25 109.14(13) . . ?
O14 C26 H26 109.0 . . ?
C27 C26 H26 109.0 . . ?
C25 C26 H26 109.0 . . ?
O13 C27 C26 113.27(13) . . ?
O13 C27 C28 111.38(13) . . ?
C26 C27 C28 107.74(15) . . ?
O13 C27 H27 108.1 . . ?
C26 C27 H27 108.1 . . ?
C28 C27 H27 108.1 . . ?
O12 C28 C29 108.73(13) . . ?
O12 C28 C27 107.60(13) . . ?
C29 C28 C27 113.02(15) . . ?
O12 C28 H28 109.1 . . ?
C29 C28 H28 109.1 . . ?
C27 C28 H28 109.1 . . ?
C28 C29 H29A 109.5 . . ?
C28 C29 H29B 109.5 . . ?
H29A C29 H29B 109.5 . . ?
C28 C29 H29C 109.5 . . ?
H29A C29 H29C 109.5 . . ?
H29B C29 H29C 109.5 . . ?
C30 O16 H16A 109.5 . . ?
O16 C30 H30A 109.5 . . ?
O16 C30 H30B 109.5 . . ?
H30A C30 H30B 109.5 . . ?
O16 C30 H30C 109.5 . . ?
H30A C30 H30C 109.5 . . ?
H30B C30 H30C 109.5 . . ?
C31 O17 H17A 109.5 . . ?
O17 C31 H31A 109.5 . . ?
O17 C31 H31B 109.5 . . ?
H31A C31 H31B 109.5 . . ?
O17 C31 H31C 109.5 . . ?
H31A C31 H31C 109.5 . . ?
H31B C31 H31C 109.5 . . ?
H18A O18 H18B 115.3(16) . . ?

loop_
_geom_bond_atom_site_label_1
_geom_bond_atom_site_label_2
_geom_bond_distance
_geom_bond_site_symmetry_2
_geom_bond_publ_flag
O1 C3 1.359(2) . ?
O1 H1 0.8200 . ?
O2 C7 1.356(2) . ?
O2 C15 1.370(2) . ?
O3 C9 1.265(2) . ?
O4 C13 1.352(2) . ?
O4 H4 0.8200 . ?
O5 C11 1.377(2) . ?
O5 C16 1.405(2) . ?
O6 C16 1.416(2) . ?
O6 C20 1.425(2) . ?
O7 C22 1.336(2) . ?
O7 C21 1.462(2) . ?
O8 C22 1.206(2) . ?
O9 C19 1.421(2) . ?
O9 H9 0.8200 . ?
O10 C18 1.438(2) . ?
O10 H10 0.8200 . ?
O11 C24 1.422(2) . ?
O11 C17 1.423(2) . ?
O12 C24 1.417(2) . ?
O12 C28 1.455(2) . ?
O13 C27 1.425(2) . ?
O13 H13 0.8200 . ?
O14 C26 1.4121(19) . ?
O14 H14 0.8200 . ?
O15 C25 1.447(2) . ?
O15 H15 0.8200 . ?
C1 C2 1.376(3) . ?
C1 C6 1.397(3) . ?
C1 H1A 0.9300 . ?
C2 C3 1.399(2) . ?
C2 H2 0.9300 . ?
C3 C4 1.386(3) . ?
C4 C5 1.383(3) . ?
C4 H4A 0.9300 . ?
C5 C6 1.409(2) . ?
C5 H5 0.9300 . ?
C6 C7 1.460(3) . ?
C7 C8 1.365(2) . ?
C8 C9 1.432(3) . ?
C8 H8 0.9300 . ?
C9 C10 1.460(3) . ?
C10 C15 1.417(2) . ?
C10 C11 1.422(3) . ?
C11 C12 1.379(3) . ?
C12 C13 1.406(2) . ?
C12 H12 0.9300 . ?
C13 C14 1.379(3) . ?
C14 C15 1.388(3) . ?
C14 H14A 0.9300 . ?
C16 C17 1.536(2) . ?
C16 H16 0.9800 . ?
C17 C18 1.519(3) . ?
C17 H17 0.9800 . ?
C18 C19 1.514(3) . ?
C18 H18 0.9800 . ?
C19 C20 1.541(2) . ?
C19 H19 0.9800 . ?
C20 C21 1.491(3) . ?
C20 H20 0.9800 . ?
C21 H21A 0.9700 . ?
C21 H21B 0.9700 . ?
C22 C23 1.507(3) . ?
C23 H23A 0.9600 . ?
C23 H23B 0.9600 . ?
C23 H23C 0.9600 . ?
C24 C25 1.521(2) . ?
C24 H24 0.9800 . ?
C25 C26 1.528(2) . ?
C25 H25 0.9800 . ?
C26 C27 1.516(2) . ?
C26 H26 0.9800 . ?
C27 C28 1.524(2) . ?
C27 H27 0.9800 . ?
C28 C29 1.495(3) . ?
C28 H28 0.9800 . ?
C29 H29A 0.9600 . ?
C29 H29B 0.9600 . ?
C29 H29C 0.9600 . ?
O16 C30 1.434(2) . ?
O16 H16A 0.8200 . ?
C30 H30A 0.9600 . ?
C30 H30B 0.9600 . ?
C30 H30C 0.9600 . ?
O17 C31 1.409(3) . ?
O17 H17A 0.8200 . ?
C31 H31A 0.9600 . ?
C31 H31B 0.9600 . ?
C31 H31C 0.9600 . ?
O18 H18A 0.850(9) . ?
O18 H18B 0.858(10) . ?

loop_
_geom_hbond_atom_site_label_D
_geom_hbond_atom_site_label_H
_geom_hbond_atom_site_label_A
_geom_hbond_distance_DH
_geom_hbond_distance_HA
_geom_hbond_distance_DA
_geom_hbond_angle_DHA
_geom_hbond_site_symmetry_A
O1 H1 O3 0.82 1.93 2.7533(18) 177.5 2_745
O4 H4 O16 0.82 1.86 2.6794(18) 176.5 1_554
O9 H9 O15 0.82 1.94 2.7289(17) 162.4 2_756
O17 H17A O8 0.82 1.99 2.790(2) 164.7 2_746
O10 H10 O18 0.82 2.21 3.0194(19) 171.1 2_656
O14 H14 O9 0.82 2.01 2.8236(18) 173.2 2_646
O18 H18B O9 0.858(10) 2.458(19) 3.0198(18) 123.7(19) 2_646
O16 H16A O13 0.82 2.00 2.821(2) 177.0 2_656
O18 H18A O3 0.850(9) 2.038(16) 2.8067(18) 150(2) 1_455
O18 H18B O12 0.858(10) 2.155(18) 2.8607(17) 139(2) 1_455
O13 H13 O18 0.82 1.89 2.6842(19) 163.5 .
O15 H15 O17 0.82 1.85 2.659(2) 166.8 .

loop_
_geom_torsion_atom_site_label_1
_geom_torsion_atom_site_label_2
_geom_torsion_atom_site_label_3
_geom_torsion_atom_site_label_4
_geom_torsion
_geom_torsion_site_symmetry_1
_geom_torsion_site_symmetry_2
_geom_torsion_site_symmetry_3
_geom_torsion_site_symmetry_4
_geom_torsion_publ_flag
C6 C1 C2 C3 0.0(3) . . . . ?
C1 C2 C3 O1 175.29(15) . . . . ?
C1 C2 C3 C4 -3.8(3) . . . . ?
O1 C3 C4 C5 -174.83(15) . . . . ?
C2 C3 C4 C5 4.3(3) . . . . ?
C3 C4 C5 C6 -0.9(3) . . . . ?
C2 C1 C6 C5 3.3(3) . . . . ?
C2 C1 C6 C7 -175.74(16) . . . . ?
C4 C5 C6 C1 -2.8(2) . . . . ?
C4 C5 C6 C7 176.23(15) . . . . ?
C15 O2 C7 C8 -7.7(2) . . . . ?
C15 O2 C7 C6 174.90(14) . . . . ?
C1 C6 C7 O2 -163.96(15) . . . . ?
C5 C6 C7 O2 17.0(2) . . . . ?
C1 C6 C7 C8 18.9(3) . . . . ?
C5 C6 C7 C8 -160.20(17) . . . . ?
O2 C7 C8 C9 0.6(3) . . . . ?
C6 C7 C8 C9 177.57(16) . . . . ?
C7 C8 C9 O3 -169.14(15) . . . . ?
C7 C8 C9 C10 9.8(2) . . . . ?
O3 C9 C10 C15 165.58(15) . . . . ?
C8 C9 C10 C15 -13.3(2) . . . . ?
O3 C9 C10 C11 -13.6(3) . . . . ?
C8 C9 C10 C11 167.44(16) . . . . ?
C16 O5 C11 C12 9.1(2) . . . . ?
C16 O5 C11 C10 -170.52(14) . . . . ?
C15 C10 C11 O5 174.96(13) . . . . ?
C9 C10 C11 O5 -5.8(2) . . . . ?
C15 C10 C11 C12 -4.7(2) . . . . ?
C9 C10 C11 C12 174.58(16) . . . . ?
O5 C11 C12 C13 -179.99(16) . . . . ?
C10 C11 C12 C13 -0.4(3) . . . . ?
C11 C12 C13 O4 -175.93(16) . . . . ?
C11 C12 C13 C14 4.1(3) . . . . ?
O4 C13 C14 C15 177.80(17) . . . . ?
C12 C13 C14 C15 -2.2(3) . . . . ?
C7 O2 C15 C14 -176.57(15) . . . . ?
C7 O2 C15 C10 3.6(2) . . . . ?
C13 C14 C15 O2 176.77(15) . . . . ?
C13 C14 C15 C10 -3.4(3) . . . . ?
C11 C10 C15 O2 -173.41(15) . . . . ?
C9 C10 C15 O2 7.3(2) . . . . ?
C11 C10 C15 C14 6.7(3) . . . . ?
C9 C10 C15 C14 -172.57(17) . . . . ?
C11 O5 C16 O6 -67.97(17) . . . . ?
C11 O5 C16 C17 175.05(13) . . . . ?
C20 O6 C16 O5 -179.12(12) . . . . ?
C20 O6 C16 C17 -63.33(16) . . . . ?
C24 O11 C17 C18 -102.98(15) . . . . ?
C24 O11 C17 C16 134.33(14) . . . . ?
O5 C16 C17 O11 -70.18(16) . . . . ?
O6 C16 C17 O11 173.59(13) . . . . ?
O5 C16 C17 C18 167.85(13) . . . . ?
O6 C16 C17 C18 51.62(17) . . . . ?
O11 C17 C18 O10 66.88(16) . . . . ?
C16 C17 C18 O10 -171.60(13) . . . . ?
O11 C17 C18 C19 -171.78(13) . . . . ?
C16 C17 C18 C19 -50.25(18) . . . . ?
O10 C18 C19 O9 -63.57(17) . . . . ?
C17 C18 C19 O9 177.86(13) . . . . ?
O10 C18 C19 C20 173.94(13) . . . . ?
C17 C18 C19 C20 55.36(17) . . . . ?
C16 O6 C20 C21 -168.72(13) . . . . ?
C16 O6 C20 C19 69.47(16) . . . . ?
O9 C19 C20 O6 176.42(13) . . . . ?
C18 C19 C20 O6 -62.81(16) . . . . ?
O9 C19 C20 C21 57.63(18) . . . . ?
C18 C19 C20 C21 178.40(14) . . . . ?
C22 O7 C21 C20 -179.98(14) . . . . ?
O6 C20 C21 O7 61.84(16) . . . . ?
C19 C20 C21 O7 179.52(13) . . . . ?
C21 O7 C22 O8 -3.2(2) . . . . ?
C21 O7 C22 C23 175.72(14) . . . . ?
C28 O12 C24 O11 -64.56(16) . . . . ?
C28 O12 C24 C25 57.98(17) . . . . ?
C17 O11 C24 O12 -103.23(15) . . . . ?
C17 O11 C24 C25 133.76(14) . . . . ?
O12 C24 C25 O15 67.31(16) . . . . ?
O11 C24 C25 O15 -169.62(13) . . . . ?
O12 C24 C25 C26 -52.29(18) . . . . ?
O11 C24 C25 C26 70.77(18) . . . . ?
O15 C25 C26 O14 60.08(17) . . . . ?
C24 C25 C26 O14 177.77(14) . . . . ?
O15 C25 C26 C27 -63.20(16) . . . . ?
C24 C25 C26 C27 54.49(18) . . . . ?
O14 C26 C27 O13 57.16(19) . . . . ?
C25 C26 C27 O13 176.41(13) . . . . ?
O14 C26 C27 C28 -179.18(13) . . . . ?
C25 C26 C27 C28 -59.93(17) . . . . ?
C24 O12 C28 C29 173.73(13) . . . . ?
C24 O12 C28 C27 -63.53(17) . . . . ?
O13 C27 C28 O12 -172.25(13) . . . . ?
C26 C27 C28 O12 62.95(17) . . . . ?
O13 C27 C28 C29 -52.20(19) . . . . ?
C26 C27 C28 C29 -177.00(13) . . . . ?

loop_
_cod_related_entry_id
_cod_related_entry_database
_cod_related_entry_code
1 ChemSpider 30653929
